data_7123484
loop_
_publ_author_name
'Yang, Mei'
'Wu, Xin-Yi'
'Wang, Hui-Fang'
'Young, david James'
'Ren, Zhi-Gang'
'Lang, Jian-Ping'

_publ_section_title
;
 Novel silver-phosphine coordination polymers incorporating a
 Wurster&#x2019;s Blue - like radical cation with enhanced photoelectric
 properties
;
_journal_name_full 'Chemical Communications'
_journal_paper_doi 10.1039/C9CC01711A
_journal_year 2019
_chemical_formula_moiety 'C58 H52 Ag4 N6 O12 P4'
_chemical_formula_sum 'C58 H52 Ag4 N6 O12 P4'
_chemical_formula_weight 1580.41
_space_group_crystal_system monoclinic
_space_group_IT_number 14
_space_group_name_Hall '-P 2ybc'
_space_group_name_H-M_alt 'P 1 21/c 1'
_symmetry_space_group_name_Hall '-P 2ybc'
_symmetry_space_group_name_H-M 'P 1 21/c 1'
_atom_sites_solution_hydrogens geom
_audit_creation_method SHELXL-2016/6
_audit_update_record
;
2019-01-21 deposited with the CCDC.    2019-05-17 downloaded from the CCDC.
;
_cell_angle_alpha 90
_cell_angle_beta 108.96(3)
_cell_angle_gamma 90
_cell_formula_units_Z 2
_cell_length_a 11.096(2)
_cell_length_b 23.934(5)
_cell_length_c 11.876(2)
_cell_measurement_reflns_used 10733
_cell_measurement_temperature 223(2)
_cell_measurement_theta_max 27.5165
_cell_measurement_theta_min 3.0572
_cell_volume 2982.8(11)
_computing_cell_refinement 'CrystalClear, Ver. 1.30 (Rigaku/MSC, 2001)'
_computing_data_collection 'CrystalClear, Ver. 1.30 (Rigaku/MSC, 2001)'
_computing_data_reduction 'CrystalClear, Ver. 1.30 (Rigaku/MSC, 2001)'
_computing_structure_refinement 'SHELXL-2016/6 (Sheldrick, 2016)'
_computing_structure_solution 'SHELXS-2016/6 (Sheldrick, 2016)'
_diffrn_ambient_temperature 223(2)
_diffrn_measured_fraction_theta_full 0.993
_diffrn_measured_fraction_theta_max 0.989
_diffrn_measurement_device_type 'Rigaku Mercury'
_diffrn_measurement_method /w
_diffrn_radiation_monochromator graphite
_diffrn_radiation_source 'fine-focus sealed tube'
_diffrn_radiation_type MoK\a
_diffrn_radiation_wavelength 0.71073
_diffrn_reflns_av_R_equivalents 0.0384
_diffrn_reflns_av_unetI/netI 0.0681
_diffrn_reflns_Laue_measured_fraction_full 0.993
_diffrn_reflns_Laue_measured_fraction_max 0.989
_diffrn_reflns_limit_h_max 11
_diffrn_reflns_limit_h_min -14
_diffrn_reflns_limit_k_max 24
_diffrn_reflns_limit_k_min -31
_diffrn_reflns_limit_l_max 13
_diffrn_reflns_limit_l_min -15
_diffrn_reflns_number 14194
_diffrn_reflns_point_group_measured_fraction_full 0.993
_diffrn_reflns_point_group_measured_fraction_max 0.989
_diffrn_reflns_theta_full 25.242
_diffrn_reflns_theta_max 27.494
_diffrn_reflns_theta_min 3.132
_exptl_absorpt_coefficient_mu 1.468
_exptl_absorpt_correction_T_max 1.0000
_exptl_absorpt_correction_T_min 0.6697
_exptl_absorpt_correction_type multi-scan
_exptl_absorpt_process_details 'Jacobson, R. (1998) Private communication to Rigaku Company, Tokyo, Japan.'
_exptl_crystal_colour Dark-cyan
_exptl_crystal_density_diffrn 1.760
_exptl_crystal_description Block
_exptl_crystal_F_000 1572
_exptl_crystal_size_max 0.200
_exptl_crystal_size_mid 0.200
_exptl_crystal_size_min 0.200
_refine_diff_density_max 0.454
_refine_diff_density_min -0.431
_refine_diff_density_rms 0.089
_refine_ls_extinction_method none
_refine_ls_goodness_of_fit_ref 1.092
_refine_ls_hydrogen_treatment constr
_refine_ls_matrix_type full
_refine_ls_number_parameters 379
_refine_ls_number_reflns 6791
_refine_ls_number_restraints 0
_refine_ls_restrained_S_all 1.092
_refine_ls_R_factor_all 0.1005
_refine_ls_R_factor_gt 0.0570
_refine_ls_shift/su_max 0.001
_refine_ls_shift/su_mean 0.000
_refine_ls_structure_factor_coef Fsqd
_refine_ls_weighting_details 'w=1/[\s^2^(Fo^2^)+(0.0317P)^2^] where P=(Fo^2^+2Fc^2^)/3'
_refine_ls_weighting_scheme calc
_refine_ls_wR_factor_gt 0.0866
_refine_ls_wR_factor_ref 0.0989
_reflns_Friedel_coverage 0.000
_reflns_number_gt 4621
_reflns_number_total 6791
_reflns_threshold_expression 'I > 2\s(I)'
_cod_data_source_file c9cc01711a2.cif
_cod_data_source_block a
_cod_original_cell_volume 2982.8(12)
_cod_database_code 7123484
_shelx_shelxl_version_number 2016/6
_shelx_space_group_comment
;
The symmetry employed for this shelxl refinement is uniquely defined
by the following loop, which should always be used as a source of
symmetry information in preference to the above space-group names.
They are only intended as comments.
;
_shelx_estimated_absorpt_t_min 0.758
_shelx_estimated_absorpt_t_max 0.758

loop_
_space_group_symop_operation_xyz
'x, y, z'
'-x, y+1/2, -z+1/2'
'-x, -y, -z'
'x, -y-1/2, z-1/2'

loop_
_atom_site_label
_atom_site_type_symbol
_atom_site_fract_x
_atom_site_fract_y
_atom_site_fract_z
_atom_site_U_iso_or_equiv
_atom_site_adp_type
_atom_site_occupancy
_atom_site_site_symmetry_order
_atom_site_calc_flag
_atom_site_refinement_flags_posn
_atom_site_refinement_flags_adp
Ag1 Ag 0.69561(4) 0.57823(2) 0.39149(4) 0.05298(14) Uani 1 1 d . .
Ag2 Ag 0.86917(4) 0.44472(2) 0.50885(4) 0.04963(13) Uani 1 1 d . .
P1 P 0.56752(11) 0.65817(4) 0.34018(11) 0.0328(3) Uani 1 1 d . .
P2 P 0.11263(11) 0.59651(4) 0.30599(10) 0.0308(3) Uani 1 1 d . .
N2 N 0.9365(4) 0.58260(16) 0.6138(4) 0.0431(10) Uani 1 1 d . .
O1 O 0.9077(3) 0.55818(13) 0.5157(3) 0.0500(9) Uani 1 1 d . .
O2 O 1.0485(4) 0.59266(17) 0.6668(4) 0.0803(13) Uani 1 1 d . .
O3 O 0.8507(4) 0.59826(17) 0.6523(4) 0.0701(11) Uani 1 1 d . .
N3 N 0.6346(5) 0.45666(19) 0.2885(4) 0.0557(12) Uani 1 1 d . .
O4 O 0.7259(3) 0.48789(13) 0.3523(3) 0.0479(8) Uani 1 1 d . .
O5 O 0.6416(4) 0.40625(16) 0.3111(4) 0.0773(12) Uani 1 1 d . .
O6 O 0.5449(4) 0.47813(19) 0.2094(4) 0.0843(13) Uani 1 1 d . .
N1 N 0.3744(3) 0.59718(14) 0.3804(3) 0.0352(9) Uani 1 1 d . .
C1 C 0.4361(4) 0.65066(16) 0.4063(4) 0.0326(10) Uani 1 1 d . .
H1A H 0.471214 0.655458 0.492793 0.039 Uiso 1 1 calc R U
H1B H 0.372846 0.680178 0.374804 0.039 Uiso 1 1 calc R U
C2 C 0.2641(4) 0.59351(17) 0.2728(4) 0.0317(10) Uani 1 1 d . .
H2A H 0.267944 0.558395 0.231627 0.038 Uiso 1 1 calc R U
H2B H 0.266780 0.624343 0.219359 0.038 Uiso 1 1 calc R U
C3 C 0.4359(4) 0.54886(16) 0.4394(4) 0.0282(9) Uani 1 1 d . .
C4 C 0.5483(4) 0.55217(17) 0.5383(4) 0.0329(10) Uani 1 1 d . .
H4 H 0.582255 0.587504 0.565679 0.040 Uiso 1 1 calc R U
C5 C 0.3900(4) 0.49509(17) 0.4038(4) 0.0330(10) Uani 1 1 d . .
H5 H 0.314972 0.490905 0.338626 0.040 Uiso 1 1 calc R U
C6 C 0.4800(4) 0.66583(18) 0.1833(4) 0.0360(11) Uani 1 1 d . .
C7 C 0.3928(4) 0.7083(2) 0.1364(5) 0.0472(13) Uani 1 1 d . .
H7 H 0.380910 0.736670 0.186541 0.057 Uiso 1 1 calc R U
C8 C 0.3233(5) 0.7092(3) 0.0161(5) 0.0633(16) Uani 1 1 d . .
H8 H 0.264788 0.738138 -0.015496 0.076 Uiso 1 1 calc R U
C9 C 0.3404(7) 0.6672(3) -0.0572(6) 0.086(2) Uani 1 1 d . .
H9 H 0.293623 0.667810 -0.138928 0.103 Uiso 1 1 calc R U
C10 C 0.4236(6) 0.6254(3) -0.0127(6) 0.081(2) Uani 1 1 d . .
H10 H 0.433297 0.596825 -0.063399 0.098 Uiso 1 1 calc R U
C11 C 0.4946(5) 0.6241(2) 0.1065(5) 0.0562(14) Uani 1 1 d . .
H11 H 0.553074 0.594947 0.136299 0.067 Uiso 1 1 calc R U
C12 C 0.6334(4) 0.72535(17) 0.3991(4) 0.0345(10) Uani 1 1 d . .
C13 C 0.6309(5) 0.77288(19) 0.3314(5) 0.0513(14) Uani 1 1 d . .
H13 H 0.594842 0.771128 0.248055 0.062 Uiso 1 1 calc R U
C14 C 0.6804(6) 0.8224(2) 0.3848(6) 0.0673(18) Uani 1 1 d . .
H14 H 0.676635 0.854482 0.338017 0.081 Uiso 1 1 calc R U
C15 C 0.7353(5) 0.8255(2) 0.5058(6) 0.0591(15) Uani 1 1 d . .
H15 H 0.768613 0.859647 0.541693 0.071 Uiso 1 1 calc R U
C16 C 0.7419(5) 0.7787(2) 0.5756(5) 0.0518(14) Uani 1 1 d . .
H16 H 0.778984 0.780666 0.658774 0.062 Uiso 1 1 calc R U
C17 C 0.6932(5) 0.72902(19) 0.5208(4) 0.0463(13) Uani 1 1 d . .
H17 H 0.700824 0.696688 0.567569 0.056 Uiso 1 1 calc R U
C18 C 0.0746(4) 0.67070(16) 0.3060(4) 0.0316(10) Uani 1 1 d . .
C19 C 0.0163(4) 0.68938(18) 0.3867(4) 0.0418(12) Uani 1 1 d . .
H19 H 0.001011 0.663969 0.440874 0.050 Uiso 1 1 calc R U
C20 C -0.0194(5) 0.7445(2) 0.3887(5) 0.0523(14) Uani 1 1 d . .
H20 H -0.059149 0.756289 0.443428 0.063 Uiso 1 1 calc R U
C21 C 0.0031(5) 0.7821(2) 0.3109(5) 0.0554(15) Uani 1 1 d . .
H21 H -0.019921 0.819810 0.312935 0.066 Uiso 1 1 calc R U
C22 C 0.0595(5) 0.76445(19) 0.2298(5) 0.0512(14) Uani 1 1 d . .
H22 H 0.074778 0.790228 0.176312 0.061 Uiso 1 1 calc R U
C23 C 0.0939(4) 0.70928(17) 0.2262(4) 0.0404(11) Uani 1 1 d . .
H23 H 0.130859 0.697676 0.169203 0.049 Uiso 1 1 calc R U
C24 C -0.0049(4) 0.57014(16) 0.1709(4) 0.0335(10) Uani 1 1 d . .
C25 C -0.1060(5) 0.53882(19) 0.1815(5) 0.0488(13) Uani 1 1 d . .
H25 H -0.109963 0.529780 0.257255 0.059 Uiso 1 1 calc R U
C26 C -0.2014(5) 0.5209(2) 0.0795(6) 0.0642(17) Uani 1 1 d . .
H26 H -0.270871 0.500530 0.086946 0.077 Uiso 1 1 calc R U
C27 C -0.1955(6) 0.5322(2) -0.0301(6) 0.0666(18) Uani 1 1 d . .
H27 H -0.260934 0.519944 -0.098072 0.080 Uiso 1 1 calc R U
C28 C -0.0949(6) 0.5615(2) -0.0426(5) 0.0579(15) Uani 1 1 d . .
H28 H -0.090546 0.568998 -0.118871 0.070 Uiso 1 1 calc R U
C29 C 0.0007(5) 0.58016(19) 0.0575(4) 0.0450(12) Uani 1 1 d . .
H29 H 0.070261 0.599873 0.048608 0.054 Uiso 1 1 calc R U

loop_
_atom_site_aniso_label
_atom_site_aniso_U_11
_atom_site_aniso_U_22
_atom_site_aniso_U_33
_atom_site_aniso_U_23
_atom_site_aniso_U_13
_atom_site_aniso_U_12
Ag1 0.0535(3) 0.0439(2) 0.0645(3) 0.0087(2) 0.0233(2) 0.01660(19)
Ag2 0.0613(3) 0.0490(2) 0.0434(2) 0.01554(18) 0.0236(2) 0.0089(2)
P1 0.0345(6) 0.0283(6) 0.0350(7) 0.0027(5) 0.0107(5) 0.0001(5)
P2 0.0319(6) 0.0300(5) 0.0316(7) 0.0055(5) 0.0117(5) 0.0028(5)
N2 0.032(2) 0.041(2) 0.055(3) 0.009(2) 0.012(2) 0.0024(19)
O1 0.050(2) 0.051(2) 0.051(2) -0.0027(18) 0.0203(18) 0.0065(17)
O2 0.048(2) 0.082(3) 0.097(4) -0.018(2) 0.004(2) 0.000(2)
O3 0.056(2) 0.084(3) 0.078(3) -0.023(2) 0.032(2) -0.004(2)
N3 0.079(4) 0.052(3) 0.042(3) -0.009(2) 0.027(3) 0.008(3)
O4 0.057(2) 0.0397(18) 0.044(2) -0.0048(16) 0.0134(17) 0.0030(17)
O5 0.102(3) 0.054(2) 0.077(3) -0.014(2) 0.029(3) -0.008(2)
O6 0.079(3) 0.107(3) 0.049(3) -0.009(2) -0.004(2) 0.014(3)
N1 0.032(2) 0.0314(19) 0.038(2) 0.0092(17) 0.0061(17) -0.0024(16)
C1 0.037(2) 0.027(2) 0.036(3) 0.0035(19) 0.015(2) 0.005(2)
C2 0.030(2) 0.033(2) 0.031(3) 0.0046(19) 0.007(2) 0.0042(19)
C3 0.028(2) 0.029(2) 0.029(2) 0.0042(18) 0.0121(19) 0.0024(18)
C4 0.035(2) 0.028(2) 0.037(3) 0.0009(19) 0.013(2) -0.0036(19)
C5 0.028(2) 0.039(2) 0.031(2) 0.001(2) 0.0071(19) -0.005(2)
C6 0.034(3) 0.039(2) 0.036(3) 0.005(2) 0.012(2) -0.004(2)
C7 0.049(3) 0.048(3) 0.044(3) 0.009(2) 0.014(3) -0.002(3)
C8 0.052(3) 0.074(4) 0.055(4) 0.020(3) 0.006(3) 0.005(3)
C9 0.094(5) 0.113(6) 0.037(4) 0.006(4) 0.004(4) -0.005(5)
C10 0.090(5) 0.101(5) 0.045(4) -0.025(4) 0.010(4) 0.001(4)
C11 0.060(4) 0.064(3) 0.049(4) -0.006(3) 0.025(3) 0.003(3)
C12 0.030(2) 0.034(2) 0.039(3) 0.001(2) 0.010(2) -0.002(2)
C13 0.063(3) 0.044(3) 0.045(3) 0.007(2) 0.014(3) -0.008(3)
C14 0.090(5) 0.032(3) 0.074(5) 0.005(3) 0.018(4) -0.016(3)
C15 0.060(4) 0.046(3) 0.071(4) -0.011(3) 0.021(3) -0.014(3)
C16 0.046(3) 0.061(3) 0.046(3) -0.010(3) 0.012(3) -0.012(3)
C17 0.050(3) 0.040(3) 0.042(3) 0.006(2) 0.006(2) 0.001(2)
C18 0.030(2) 0.031(2) 0.031(3) 0.0020(19) 0.007(2) 0.0038(19)
C19 0.047(3) 0.040(3) 0.039(3) -0.003(2) 0.016(2) 0.000(2)
C20 0.062(4) 0.052(3) 0.043(3) -0.011(3) 0.017(3) 0.007(3)
C21 0.061(4) 0.038(3) 0.055(4) -0.007(3) 0.003(3) 0.011(3)
C22 0.064(4) 0.034(3) 0.048(3) 0.008(2) 0.008(3) 0.000(2)
C23 0.050(3) 0.037(2) 0.037(3) 0.003(2) 0.018(2) 0.007(2)
C24 0.031(2) 0.027(2) 0.041(3) 0.0019(19) 0.010(2) 0.0040(19)
C25 0.049(3) 0.045(3) 0.053(3) 0.004(2) 0.017(3) -0.006(2)
C26 0.046(3) 0.053(3) 0.082(5) -0.024(3) 0.006(3) -0.017(3)
C27 0.070(4) 0.056(3) 0.057(4) -0.025(3) -0.003(3) 0.015(3)
C28 0.067(4) 0.062(4) 0.039(3) -0.006(3) 0.009(3) 0.020(3)
C29 0.045(3) 0.046(3) 0.041(3) 0.001(2) 0.010(2) 0.008(2)

loop_
_atom_type_symbol
_atom_type_description
_atom_type_scat_dispersion_real
_atom_type_scat_dispersion_imag
_atom_type_scat_source
C C 0.0033 0.0016 'International Tables Vol C Tables 4.2.6.8 and 6.1.1.4'
H H 0.0000 0.0000 'International Tables Vol C Tables 4.2.6.8 and 6.1.1.4'
N N 0.0061 0.0033 'International Tables Vol C Tables 4.2.6.8 and 6.1.1.4'
O O 0.0106 0.0060 'International Tables Vol C Tables 4.2.6.8 and 6.1.1.4'
Ag Ag -0.8971 1.1015 'International Tables Vol C Tables 4.2.6.8 and 6.1.1.4'
P P 0.1023 0.0942 'International Tables Vol C Tables 4.2.6.8 and 6.1.1.4'

loop_
_geom_angle_atom_site_label_1
_geom_angle_atom_site_label_2
_geom_angle_atom_site_label_3
_geom_angle
_geom_angle_site_symmetry_1
_geom_angle_site_symmetry_3
O4 Ag1 P1 147.79(9) . .
O4 Ag1 O1 75.64(12) . .
P1 Ag1 O1 135.92(9) . .
O4 Ag2 P2 141.33(9) . 3_666
O4 Ag2 O1 111.22(12) . 3_766
P2 Ag2 O1 107.40(9) 3_666 3_766
C6 P1 C12 108.8(2) . .
C6 P1 C1 102.1(2) . .
C12 P1 C1 101.2(2) . .
C6 P1 Ag1 115.34(15) . .
C12 P1 Ag1 119.35(15) . .
C1 P1 Ag1 107.53(13) . .
C24 P2 C18 103.77(19) . .
C24 P2 C2 103.8(2) . .
C18 P2 C2 105.34(19) . .
C24 P2 Ag2 119.78(15) . 3_666
C18 P2 Ag2 110.88(15) . 3_666
C2 P2 Ag2 111.98(14) . 3_666
O2 N2 O3 121.7(5) . .
O2 N2 O1 118.8(4) . .
O3 N2 O1 119.4(4) . .
N2 O1 Ag1 112.7(3) . .
N2 O1 Ag2 98.8(3) . 3_766
Ag1 O1 Ag2 136.37(15) . 3_766
O5 N3 O6 123.4(5) . .
O5 N3 O4 117.2(5) . .
O6 N3 O4 119.4(4) . .
N3 O4 Ag1 122.3(3) . .
N3 O4 Ag2 115.2(3) . .
Ag1 O4 Ag2 112.29(14) . .
C3 N1 C1 120.3(4) . .
C3 N1 C2 121.4(3) . .
C1 N1 C2 116.6(3) . .
N1 C1 P1 112.1(3) . .
N1 C1 H1A 109.2 . .
P1 C1 H1A 109.2 . .
N1 C1 H1B 109.2 . .
P1 C1 H1B 109.2 . .
H1A C1 H1B 107.9 . .
N1 C2 P2 111.9(3) . .
N1 C2 H2A 109.2 . .
P2 C2 H2A 109.2 . .
N1 C2 H2B 109.2 . .
P2 C2 H2B 109.2 . .
H2A C2 H2B 107.9 . .
C5 C3 N1 122.4(4) . .
C5 C3 C4 116.1(4) . .
N1 C3 C4 121.5(4) . .
C5 C4 C3 121.9(4) 3_666 .
C5 C4 H4 119.0 3_666 .
C3 C4 H4 119.0 . .
C4 C5 C3 122.0(4) 3_666 .
C4 C5 H5 119.0 3_666 .
C3 C5 H5 119.0 . .
C7 C6 C11 118.3(5) . .
C7 C6 P1 123.9(4) . .
C11 C6 P1 117.6(4) . .
C8 C7 C6 120.4(5) . .
C8 C7 H7 119.8 . .
C6 C7 H7 119.8 . .
C9 C8 C7 119.6(6) . .
C9 C8 H8 120.2 . .
C7 C8 H8 120.2 . .
C10 C9 C8 120.6(6) . .
C10 C9 H9 119.7 . .
C8 C9 H9 119.7 . .
C9 C10 C11 120.6(6) . .
C9 C10 H10 119.7 . .
C11 C10 H10 119.7 . .
C10 C11 C6 120.4(5) . .
C10 C11 H11 119.8 . .
C6 C11 H11 119.8 . .
C17 C12 C13 117.8(4) . .
C17 C12 P1 117.1(3) . .
C13 C12 P1 125.1(4) . .
C14 C13 C12 120.7(5) . .
C14 C13 H13 119.7 . .
C12 C13 H13 119.7 . .
C15 C14 C13 120.4(5) . .
C15 C14 H14 119.8 . .
C13 C14 H14 119.8 . .
C14 C15 C16 120.4(5) . .
C14 C15 H15 119.8 . .
C16 C15 H15 119.8 . .
C17 C16 C15 118.7(5) . .
C17 C16 H16 120.6 . .
C15 C16 H16 120.6 . .
C16 C17 C12 121.9(5) . .
C16 C17 H17 119.0 . .
C12 C17 H17 119.0 . .
C23 C18 C19 117.7(4) . .
C23 C18 P2 124.0(3) . .
C19 C18 P2 118.2(3) . .
C20 C19 C18 121.2(5) . .
C20 C19 H19 119.4 . .
C18 C19 H19 119.4 . .
C21 C20 C19 120.1(5) . .
C21 C20 H20 120.0 . .
C19 C20 H20 120.0 . .
C20 C21 C22 119.6(5) . .
C20 C21 H21 120.2 . .
C22 C21 H21 120.2 . .
C21 C22 C23 120.7(5) . .
C21 C22 H22 119.7 . .
C23 C22 H22 119.7 . .
C22 C23 C18 120.6(5) . .
C22 C23 H23 119.7 . .
C18 C23 H23 119.7 . .
C29 C24 C25 118.3(4) . .
C29 C24 P2 123.4(3) . .
C25 C24 P2 118.4(4) . .
C24 C25 C26 119.7(5) . .
C24 C25 H25 120.2 . .
C26 C25 H25 120.2 . .
C27 C26 C25 121.0(5) . .
C27 C26 H26 119.5 . .
C25 C26 H26 119.5 . .
C26 C27 C28 120.3(5) . .
C26 C27 H27 119.9 . .
C28 C27 H27 119.9 . .
C27 C28 C29 119.8(5) . .
C27 C28 H28 120.1 . .
C29 C28 H28 120.1 . .
C28 C29 C24 120.9(5) . .
C28 C29 H29 119.5 . .
C24 C29 H29 119.5 . .

loop_
_geom_bond_atom_site_label_1
_geom_bond_atom_site_label_2
_geom_bond_distance
_geom_bond_site_symmetry_2
Ag1 O4 2.260(3) .
Ag1 P1 2.3430(12) .
Ag1 O1 2.385(3) .
Ag2 O4 2.265(3) .
Ag2 P2 2.3582(13) 3_666
Ag2 O1 2.587(3) 3_766
P1 C6 1.808(5) .
P1 C12 1.810(4) .
P1 C1 1.876(4) .
P2 C24 1.821(5) .
P2 C18 1.825(4) .
P2 C2 1.849(4) .
N2 O2 1.221(5) .
N2 O3 1.241(5) .
N2 O1 1.248(5) .
N3 O5 1.233(5) .
N3 O6 1.237(5) .
N3 O4 1.289(5) .
N1 C3 1.408(5) .
N1 C1 1.437(5) .
N1 C2 1.456(5) .
C1 H1A 0.9800 .
C1 H1B 0.9800 .
C2 H2A 0.9800 .
C2 H2B 0.9800 .
C3 C5 1.398(5) .
C3 C4 1.410(6) .
C4 C5 1.384(5) 3_666
C4 H4 0.9400 .
C5 H5 0.9400 .
C6 C7 1.390(6) .
C6 C11 1.397(6) .
C7 C8 1.386(7) .
C7 H7 0.9400 .
C8 C9 1.383(8) .
C8 H8 0.9400 .
C9 C10 1.347(9) .
C9 H9 0.9400 .
C10 C11 1.379(7) .
C10 H10 0.9400 .
C11 H11 0.9400 .
C12 C17 1.384(6) .
C12 C13 1.388(6) .
C13 C14 1.373(7) .
C13 H13 0.9400 .
C14 C15 1.368(7) .
C14 H14 0.9400 .
C15 C16 1.381(7) .
C15 H15 0.9400 .
C16 C17 1.378(6) .
C16 H16 0.9400 .
C17 H17 0.9400 .
C18 C23 1.389(6) .
C18 C19 1.392(6) .
C19 C20 1.381(6) .
C19 H19 0.9400 .
C20 C21 1.369(7) .
C20 H20 0.9400 .
C21 C22 1.374(7) .
C21 H21 0.9400 .
C22 C23 1.379(6) .
C22 H22 0.9400 .
C23 H23 0.9400 .
C24 C29 1.388(6) .
C24 C25 1.388(6) .
C25 C26 1.393(7) .
C25 H25 0.9400 .
C26 C27 1.352(7) .
C26 H26 0.9400 .
C27 C28 1.366(8) .
C27 H27 0.9400 .
C28 C29 1.385(6) .
C28 H28 0.9400 .
C29 H29 0.9400 .
